data_1509550
loop_
_publ_author_name
'Kuennen, B.'
'Poettgen, R.'
'Kotzyba, G.'
'Kussmann, D.'
'Felser, C.'
'Mosel, B.D.'
'Arpe, P.E.'
'Muellmann, R.'

_publ_section_title
;
 Structure and Properties of YbZnSn, YbAgSn, and Yb2Pt2Pb
;
_journal_name_full 'Journal of Solid State Chemistry'
_journal_page_first 668
_journal_page_last 677
_journal_paper_doi 10.1006/jssc.1998.8280
_journal_volume 145
_journal_year 1999
_chemical_formula_sum 'Ag Sn Yb'
_chemical_name_systematic 'Yb Ag Sn'
_space_group_IT_number 187
_symmetry_space_group_name_Hall 'P -6 2'
_symmetry_space_group_name_H-M 'P -6 m 2'
_cell_angle_alpha 90
_cell_angle_beta 90
_cell_angle_gamma 120
_cell_formula_units_Z 3
_cell_length_a 4.792
_cell_length_b 4.792
_cell_length_c 10.873
_cell_volume 216.229
_citation_journal_id_ASTM JSSCBI
_cod_data_source_file silver1-2_545.cif
_cod_data_source_block Ag1Sn1Yb1
_cod_original_cell_volume 216.2288
_cod_original_formula_sum 'Ag1 Sn1 Yb1'
_cod_database_code 1509550

loop_
_symmetry_equiv_pos_as_xyz
x,y,z
-x+y,-x,-z
-y,x-y,z
x,y,-z
-x+y,-x,z
-y,x-y,-z
-y,-x,-z
-x+y,y,z
x,x-y,-z
-y,-x,z
-x+y,y,-z
x,x-y,z

loop_
_atom_site_label
_atom_site_type_symbol
_atom_site_fract_x
_atom_site_fract_y
_atom_site_fract_z
_atom_site_occupancy
_atom_site_U_iso_or_equiv
Ag1 Ag 0.3333 0.6667 0.1849 1 0.0
Sn2 Sn 0.3333 0.6667 0.5 1 0.0
Yb1 Yb 0 0 0.33333 1 0.0
Yb2 Yb 0 0 0 1 0.0
Ag2 Ag 0.6667 0.3333 0.5 1 0.0
Sn1 Sn 0.6667 0.3333 0.14605 1 0.0
